data_4066836
loop_
_publ_author_name
'Warsink, Stefan'
'Chang, I-Hsin'
'Weigand, Jan J.'
'Hauwert, Peter'
'Chen, Jwu-Ting'
'Elsevier, Cornelis J.'

_publ_section_title
;
 NHC Ligands with a Secondary Pyrimidyl Donor for Electron-Rich
 Palladium(0) Complexes
;
_journal_issue 20
_journal_name_full Organometallics
_journal_page_first 4555
_journal_paper_doi 10.1021/om100670u
_journal_volume 29
_journal_year 2010
_chemical_formula_moiety 'C20 H18 N4 O3 Pd '
_chemical_formula_sum 'C20 H18 N4 O3 Pd'
_chemical_formula_weight 468.78
_chemical_name_systematic
;
 ?
;
_space_group_IT_number 14
_symmetry_cell_setting monoclinic
_symmetry_space_group_name_Hall '-P 2yn'
_symmetry_space_group_name_H-M 'P 1 21/n 1'
_atom_sites_solution_hydrogens geom
_atom_sites_solution_primary direct
_atom_sites_solution_secondary difmap
_audit_creation_method SHELXL-97
_audit_update_record
;
2010-07-09 # Formatted by publCIF
;
_cell_angle_alpha 90.00
_cell_angle_beta 105.3920(10)
_cell_angle_gamma 90.00
_cell_formula_units_Z 4
_cell_length_a 13.2712(11)
_cell_length_b 10.2858(8)
_cell_length_c 14.3004(11)
_cell_measurement_reflns_used 900
_cell_measurement_temperature 153(2)
_cell_measurement_theta_max 22.5
_cell_measurement_theta_min 1
_cell_volume 1882.1(3)
_computing_cell_refinement 'APEX2(Bruker AXS, 2007)'
_computing_data_collection 'APEX2(Bruker AXS, 2007)'
_computing_data_reduction 'SAINT,SADABS (Bruker AXS, 2007 )'
_computing_molecular_graphics
;
ORTEP3,L.J. Farrugia, J. Appl. Cryst. (1997) 30, 565
;
_computing_structure_refinement
;
SHELXL-97, G. M. Sheldrick, Acta Cryst. (2008) A64, 112-122
;
_computing_structure_solution
;
SHELXS-97 , G. M. Sheldrick, Acta Cryst. (2008) A64, 112-122
;
_diffrn_ambient_temperature 153(2)
_diffrn_detector_area_resol_mean 80
_diffrn_measured_fraction_theta_full 1.000
_diffrn_measured_fraction_theta_max 1.000
_diffrn_measurement_device_type 'CCD area detector'
_diffrn_measurement_method 'Omega and Phi scans'
_diffrn_radiation_monochromator graphite
_diffrn_radiation_source 'rotating anode'
_diffrn_radiation_type MoK\a
_diffrn_radiation_wavelength 0.71073
_diffrn_reflns_av_R_equivalents 0.0403
_diffrn_reflns_av_sigmaI/netI 0.0347
_diffrn_reflns_limit_h_max 17
_diffrn_reflns_limit_h_min -17
_diffrn_reflns_limit_k_max 13
_diffrn_reflns_limit_k_min -13
_diffrn_reflns_limit_l_max 18
_diffrn_reflns_limit_l_min -19
_diffrn_reflns_number 19366
_diffrn_reflns_theta_full 25.00
_diffrn_reflns_theta_max 28.28
_diffrn_reflns_theta_min 1.86
_exptl_absorpt_coefficient_mu 1.015
_exptl_absorpt_correction_T_max 0.9510
_exptl_absorpt_correction_T_min 0.7642
_exptl_absorpt_correction_type multi-scan
_exptl_absorpt_process_details
; 
 Corrections were done with the SADABS program, utilizing the none merged
 raw data obtained from the integration process. Integration and final cell
 refinement were done with SAINT.

 SADABS reports ratio of Tmin/Tmax = 0.770962  

;
_exptl_crystal_colour orange
_exptl_crystal_density_diffrn 1.654
_exptl_crystal_density_method 'not measured'
_exptl_crystal_description block
_exptl_crystal_F_000 944
_exptl_crystal_size_max 0.28
_exptl_crystal_size_mid 0.17
_exptl_crystal_size_min 0.05
_refine_diff_density_max 0.708
_refine_diff_density_min -0.558
_refine_diff_density_rms 0.084
_refine_ls_extinction_method none
_refine_ls_goodness_of_fit_ref 1.061
_refine_ls_hydrogen_treatment noref
_refine_ls_matrix_type full
_refine_ls_number_parameters 264
_refine_ls_number_reflns 4687
_refine_ls_number_restraints 0
_refine_ls_restrained_S_all 1.061
_refine_ls_R_factor_all 0.0381
_refine_ls_R_factor_gt 0.0287
_refine_ls_shift/su_max 0.001
_refine_ls_shift/su_mean 0.000
_refine_ls_structure_factor_coef Fsqd
_refine_ls_weighting_details 'calc w=1/[\s^2^(Fo^2^)+(0.0295P)^2^+0.9109P] where P=(Fo^2^+2Fc^2^)/3'
_refine_ls_weighting_scheme calc
_refine_ls_wR_factor_gt 0.0655
_refine_ls_wR_factor_ref 0.0694
_reflns_number_gt 3871
_reflns_number_total 4687
_reflns_threshold_expression >2sigma(I)
_cod_data_source_file om100670u_si_001.cif
_cod_data_source_block sad
_cod_original_sg_symbol_H-M 'P 21/n'
_cod_database_code 4066836

loop_
_symmetry_equiv_pos_as_xyz
'x, y, z'
'-x+1/2, y+1/2, -z+1/2'
'-x, -y, -z'
'x-1/2, -y-1/2, z-1/2'

loop_
_atom_site_label
_atom_site_type_symbol
_atom_site_fract_x
_atom_site_fract_y
_atom_site_fract_z
_atom_site_U_iso_or_equiv
_atom_site_adp_type
_atom_site_occupancy
_atom_site_symmetry_multiplicity
_atom_site_calc_flag
_atom_site_refinement_flags
C1 C 0.66173(17) 0.5156(2) 0.16472(16) 0.0178(5) Uani 1 1 d .
C2 C 0.82492(18) 0.5919(2) 0.16901(18) 0.0211(5) Uani 1 1 d .
H2 H 0.8904 0.6017 0.1547 0.025 Uiso 1 1 calc R
C3 C 0.78909(18) 0.6606(2) 0.23307(18) 0.0226(5) Uani 1 1 d .
H3 H 0.8247 0.7287 0.2734 0.027 Uiso 1 1 calc R
C4 C 0.74498(18) 0.4118(2) 0.05458(17) 0.0187(5) Uani 1 1 d .
C5 C 0.6597(2) 0.2433(3) -0.03340(18) 0.0281(6) Uani 1 1 d .
H5 H 0.6028 0.1841 -0.0503 0.034 Uiso 1 1 calc R
C6 C 0.7399(2) 0.2321(3) -0.07799(19) 0.0322(6) Uani 1 1 d .
H6 H 0.7395 0.1663 -0.1247 0.039 Uiso 1 1 calc R
C7 C 0.8201(2) 0.3198(3) -0.05187(18) 0.0295(6) Uani 1 1 d .
H7 H 0.8749 0.3156 -0.0831 0.035 Uiso 1 1 calc R
C8 C 0.61664(17) 0.6688(2) 0.27813(17) 0.0201(5) Uani 1 1 d .
C9 C 0.56640(18) 0.7842(2) 0.24050(17) 0.0213(5) Uani 1 1 d .
C10 C 0.48898(19) 0.8306(2) 0.28066(18) 0.0253(5) Uani 1 1 d .
H10 H 0.4537 0.9090 0.2566 0.030 Uiso 1 1 calc R
C11 C 0.46199(19) 0.7645(3) 0.3555(2) 0.0286(6) Uani 1 1 d .
C12 C 0.5162(2) 0.6532(3) 0.3923(2) 0.0288(6) Uani 1 1 d .
H12 H 0.4991 0.6096 0.4446 0.035 Uiso 1 1 calc R
C13 C 0.59484(19) 0.6028(2) 0.35530(18) 0.0234(5) Uani 1 1 d .
C14 C 0.5942(2) 0.8542(3) 0.15859(18) 0.0264(5) Uani 1 1 d .
H14A H 0.5514 0.9329 0.1424 0.040 Uiso 1 1 calc R
H14B H 0.5809 0.7972 0.1017 0.040 Uiso 1 1 calc R
H14C H 0.6683 0.8782 0.1782 0.040 Uiso 1 1 calc R
C15 C 0.3759(2) 0.8149(3) 0.3965(3) 0.0496(8) Uani 1 1 d .
H15A H 0.3384 0.7414 0.4152 0.074 Uiso 1 1 calc R
H15B H 0.3273 0.8672 0.3474 0.074 Uiso 1 1 calc R
H15C H 0.4062 0.8687 0.4536 0.074 Uiso 1 1 calc R
C16 C 0.6543(2) 0.4821(3) 0.3984(2) 0.0327(6) Uani 1 1 d .
H16A H 0.6391 0.4117 0.3505 0.049 Uiso 1 1 calc R
H16B H 0.6330 0.4559 0.4562 0.049 Uiso 1 1 calc R
H16C H 0.7295 0.5005 0.4164 0.049 Uiso 1 1 calc R
C17 C 0.40031(18) 0.1787(3) 0.11680(19) 0.0260(5) Uani 1 1 d .
C18 C 0.39084(18) 0.3069(2) 0.07320(18) 0.0215(5) Uani 1 1 d .
C19 C 0.40526(19) 0.4002(2) 0.14916(19) 0.0230(5) Uani 1 1 d .
C20 C 0.42122(19) 0.3268(3) 0.23980(19) 0.0281(6) Uani 1 1 d .
N1 N 0.68907(15) 0.61288(18) 0.22930(14) 0.0188(4) Uani 1 1 d .
N2 N 0.74671(14) 0.50358(18) 0.12794(13) 0.0171(4) Uani 1 1 d .
N3 N 0.66019(15) 0.3351(2) 0.03291(14) 0.0207(4) Uani 1 1 d .
N4 N 0.82466(16) 0.41164(19) 0.01581(15) 0.0229(4) Uani 1 1 d .
O1 O 0.39031(16) 0.07099(18) 0.08335(16) 0.0385(5) Uani 1 1 d .
O2 O 0.42610(14) 0.19384(17) 0.21863(13) 0.0303(4) Uani 1 1 d .
O3 O 0.42854(17) 0.3593(2) 0.32184(14) 0.0441(5) Uani 1 1 d .
Pd1 Pd 0.540584(13) 0.392564(17) 0.105557(13) 0.01777(6) Uani 1 1 d .
H18 H 0.351(2) 0.315(3) 0.010(2) 0.030(7) Uiso 1 1 d .
H19 H 0.3733(19) 0.481(3) 0.1458(18) 0.020(6) Uiso 1 1 d .

loop_
_atom_site_aniso_label
_atom_site_aniso_U_11
_atom_site_aniso_U_22
_atom_site_aniso_U_33
_atom_site_aniso_U_23
_atom_site_aniso_U_13
_atom_site_aniso_U_12
C1 0.0193(11) 0.0171(11) 0.0195(11) 0.0013(9) 0.0092(9) 0.0019(9)
C2 0.0165(11) 0.0205(12) 0.0276(13) 0.0001(10) 0.0083(10) -0.0020(9)
C3 0.0199(12) 0.0205(12) 0.0285(13) -0.0037(10) 0.0085(10) -0.0036(9)
C4 0.0188(11) 0.0192(11) 0.0184(11) 0.0017(9) 0.0054(9) 0.0039(9)
C5 0.0254(13) 0.0307(14) 0.0269(13) -0.0096(11) 0.0045(10) -0.0009(11)
C6 0.0313(14) 0.0367(15) 0.0301(14) -0.0148(12) 0.0105(11) 0.0022(12)
C7 0.0316(14) 0.0361(15) 0.0255(13) -0.0041(11) 0.0159(11) 0.0046(12)
C8 0.0159(11) 0.0219(12) 0.0244(12) -0.0070(10) 0.0085(9) -0.0026(9)
C9 0.0175(11) 0.0226(12) 0.0235(12) -0.0048(10) 0.0047(9) -0.0028(9)
C10 0.0213(12) 0.0225(12) 0.0322(14) -0.0040(11) 0.0069(10) 0.0033(10)
C11 0.0232(13) 0.0304(14) 0.0362(14) -0.0077(12) 0.0150(11) 0.0012(10)
C12 0.0299(14) 0.0287(13) 0.0335(14) -0.0012(11) 0.0183(12) -0.0006(11)
C13 0.0230(12) 0.0210(12) 0.0277(13) -0.0028(10) 0.0094(10) -0.0005(10)
C14 0.0243(13) 0.0273(13) 0.0269(13) 0.0027(11) 0.0055(10) 0.0017(10)
C15 0.0469(19) 0.051(2) 0.064(2) 0.0032(17) 0.0374(17) 0.0162(16)
C16 0.0387(15) 0.0298(14) 0.0357(15) 0.0058(12) 0.0207(13) 0.0054(12)
C17 0.0167(11) 0.0268(14) 0.0337(14) 0.0017(11) 0.0049(10) -0.0014(10)
C18 0.0161(11) 0.0254(12) 0.0229(12) 0.0027(10) 0.0050(10) 0.0007(9)
C19 0.0187(11) 0.0216(12) 0.0315(13) 0.0029(11) 0.0115(10) -0.0002(10)
C20 0.0250(13) 0.0319(14) 0.0311(14) 0.0024(12) 0.0139(11) -0.0100(11)
N1 0.0174(9) 0.0186(10) 0.0226(10) -0.0028(8) 0.0094(8) -0.0001(8)
N2 0.0172(9) 0.0172(9) 0.0192(10) -0.0014(8) 0.0087(8) -0.0006(7)
N3 0.0199(10) 0.0216(10) 0.0214(10) -0.0023(8) 0.0066(8) 0.0011(8)
N4 0.0234(10) 0.0243(11) 0.0243(11) -0.0003(8) 0.0120(9) 0.0020(8)
O1 0.0380(11) 0.0205(9) 0.0542(13) -0.0024(9) 0.0073(10) -0.0029(8)
O2 0.0313(10) 0.0279(10) 0.0312(10) 0.0097(8) 0.0076(8) -0.0033(8)
O3 0.0575(14) 0.0519(13) 0.0298(11) -0.0030(10) 0.0235(10) -0.0221(11)
Pd1 0.01624(9) 0.01756(10) 0.02095(10) -0.00038(7) 0.00747(7) -0.00095(7)

loop_
_atom_type_symbol
_atom_type_description
_atom_type_scat_dispersion_real
_atom_type_scat_dispersion_imag
_atom_type_scat_source
C C 0.0033 0.0016 'International Tables Vol C Tables 4.2.6.8 and 6.1.1.4'
H H 0.0000 0.0000 'International Tables Vol C Tables 4.2.6.8 and 6.1.1.4'
N N 0.0061 0.0033 'International Tables Vol C Tables 4.2.6.8 and 6.1.1.4'
O O 0.0106 0.0060 'International Tables Vol C Tables 4.2.6.8 and 6.1.1.4'
Pd Pd -0.9988 1.0072 'International Tables Vol C Tables 4.2.6.8 and 6.1.1.4'

loop_
_geom_angle_atom_site_label_1
_geom_angle_atom_site_label_2
_geom_angle_atom_site_label_3
_geom_angle
N1 C1 N2 103.37(19)
N1 C1 Pd1 141.63(16)
N2 C1 Pd1 114.96(15)
C3 C2 N2 105.9(2)
C3 C2 H2 127.1
N2 C2 H2 127.1
C2 C3 N1 107.0(2)
C2 C3 H3 126.5
N1 C3 H3 126.5
N4 C4 N3 128.3(2)
N4 C4 N2 117.3(2)
N3 C4 N2 114.42(19)
N3 C5 C6 121.7(2)
N3 C5 H5 119.1
C6 C5 H5 119.1
C7 C6 C5 117.2(2)
C7 C6 H6 121.4
C5 C6 H6 121.4
N4 C7 C6 123.0(2)
N4 C7 H7 118.5
C6 C7 H7 118.5
C13 C8 C9 122.8(2)
C13 C8 N1 119.6(2)
C9 C8 N1 117.5(2)
C10 C9 C8 117.6(2)
C10 C9 C14 121.3(2)
C8 C9 C14 121.1(2)
C9 C10 C11 121.3(2)
C9 C10 H10 119.3
C11 C10 H10 119.3
C12 C11 C10 118.9(2)
C12 C11 C15 120.6(3)
C10 C11 C15 120.5(2)
C11 C12 C13 122.2(2)
C11 C12 H12 118.9
C13 C12 H12 118.9
C8 C13 C12 117.1(2)
C8 C13 C16 121.9(2)
C12 C13 C16 121.0(2)
C9 C14 H14A 109.5
C9 C14 H14B 109.5
H14A C14 H14B 109.5
C9 C14 H14C 109.5
H14A C14 H14C 109.5
H14B C14 H14C 109.5
C11 C15 H15A 109.5
C11 C15 H15B 109.5
H15A C15 H15B 109.5
C11 C15 H15C 109.5
H15A C15 H15C 109.5
H15B C15 H15C 109.5
C13 C16 H16A 109.5
C13 C16 H16B 109.5
H16A C16 H16B 109.5
C13 C16 H16C 109.5
H16A C16 H16C 109.5
H16B C16 H16C 109.5
O1 C17 O2 118.9(2)
O1 C17 C18 132.9(3)
O2 C17 C18 108.2(2)
C19 C18 C17 107.8(2)
C19 C18 Pd1 67.86(13)
C17 C18 Pd1 108.46(16)
C19 C18 H18 127.5(18)
C17 C18 H18 117.9(18)
Pd1 C18 H18 116.2(17)
C18 C19 C20 106.6(2)
C18 C19 Pd1 72.16(14)
C20 C19 Pd1 108.42(17)
C18 C19 H19 126.7(16)
C20 C19 H19 117.6(16)
Pd1 C19 H19 116.2(15)
O3 C20 O2 119.0(2)
O3 C20 C19 132.6(3)
O2 C20 C19 108.3(2)
C1 N1 C3 111.52(19)
C1 N1 C8 122.28(19)
C3 N1 C8 125.78(19)
C1 N2 C2 112.20(18)
C1 N2 C4 119.64(19)
C2 N2 C4 128.12(19)
C5 N3 C4 115.2(2)
C5 N3 Pd1 131.10(17)
C4 N3 Pd1 113.56(15)
C4 N4 C7 114.6(2)
C20 O2 C17 108.47(19)
C1 Pd1 C19 120.38(9)
C1 Pd1 C18 160.17(9)
C19 Pd1 C18 39.98(10)
C1 Pd1 N3 76.97(8)
C19 Pd1 N3 162.62(9)
C18 Pd1 N3 122.74(9)

loop_
_geom_bond_atom_site_label_1
_geom_bond_atom_site_label_2
_geom_bond_distance
C1 N1 1.344(3)
C1 N2 1.371(3)
C1 Pd1 2.045(2)
C2 C3 1.340(3)
C2 N2 1.387(3)
C2 H2 0.9500
C3 N1 1.403(3)
C3 H3 0.9500
C4 N4 1.318(3)
C4 N3 1.341(3)
C4 N2 1.407(3)
C5 N3 1.338(3)
C5 C6 1.383(4)
C5 H5 0.9500
C6 C7 1.369(4)
C6 H6 0.9500
C7 N4 1.342(3)
C7 H7 0.9500
C8 C13 1.390(3)
C8 C9 1.397(3)
C8 N1 1.449(3)
C9 C10 1.388(3)
C9 C14 1.502(3)
C10 C11 1.393(4)
C10 H10 0.9500
C11 C12 1.379(4)
C11 C15 1.507(3)
C12 C13 1.390(3)
C12 H12 0.9500
C13 C16 1.512(3)
C14 H14A 0.9800
C14 H14B 0.9800
C14 H14C 0.9800
C15 H15A 0.9800
C15 H15B 0.9800
C15 H15C 0.9800
C16 H16A 0.9800
C16 H16B 0.9800
C16 H16C 0.9800
C17 O1 1.200(3)
C17 O2 1.413(3)
C17 C18 1.450(3)
C18 C19 1.424(3)
C18 Pd1 2.110(2)
C18 H18 0.92(3)
C19 C20 1.466(4)
C19 Pd1 2.053(2)
C19 H19 0.93(3)
C20 O3 1.199(3)
C20 O2 1.406(3)
N3 Pd1 2.1962(19)

loop_
_geom_torsion_atom_site_label_1
_geom_torsion_atom_site_label_2
_geom_torsion_atom_site_label_3
_geom_torsion_atom_site_label_4
_geom_torsion
N2 C2 C3 N1 -0.3(3)
N3 C5 C6 C7 -0.4(4)
C5 C6 C7 N4 1.9(4)
C13 C8 C9 C10 -2.4(4)
N1 C8 C9 C10 173.3(2)
C13 C8 C9 C14 178.5(2)
N1 C8 C9 C14 -5.8(3)
C8 C9 C10 C11 -0.2(4)
C14 C9 C10 C11 178.9(2)
C9 C10 C11 C12 2.2(4)
C9 C10 C11 C15 -178.6(3)
C10 C11 C12 C13 -1.8(4)
C15 C11 C12 C13 179.0(3)
C9 C8 C13 C12 2.8(4)
N1 C8 C13 C12 -172.9(2)
C9 C8 C13 C16 -176.6(2)
N1 C8 C13 C16 7.7(4)
C11 C12 C13 C8 -0.6(4)
C11 C12 C13 C16 178.8(3)
O1 C17 C18 C19 176.5(3)
O2 C17 C18 C19 -3.2(3)
O1 C17 C18 Pd1 -111.6(3)
O2 C17 C18 Pd1 68.7(2)
C17 C18 C19 C20 -1.3(3)
Pd1 C18 C19 C20 -104.50(18)
C17 C18 C19 Pd1 103.18(17)
C18 C19 C20 O3 -173.3(3)
Pd1 C19 C20 O3 110.4(3)
C18 C19 C20 O2 5.5(3)
Pd1 C19 C20 O2 -70.8(2)
N2 C1 N1 C3 -0.1(2)
Pd1 C1 N1 C3 -177.8(2)
N2 C1 N1 C8 172.8(2)
Pd1 C1 N1 C8 -4.9(4)
C2 C3 N1 C1 0.3(3)
C2 C3 N1 C8 -172.3(2)
C13 C8 N1 C1 77.7(3)
C9 C8 N1 C1 -98.2(3)
C13 C8 N1 C3 -110.4(3)
C9 C8 N1 C3 73.7(3)
N1 C1 N2 C2 -0.1(2)
Pd1 C1 N2 C2 178.35(15)
N1 C1 N2 C4 -178.05(19)
Pd1 C1 N2 C4 0.4(3)
C3 C2 N2 C1 0.2(3)
C3 C2 N2 C4 178.0(2)
N4 C4 N2 C1 174.3(2)
N3 C4 N2 C1 -5.4(3)
N4 C4 N2 C2 -3.3(3)
N3 C4 N2 C2 177.0(2)
C6 C5 N3 C4 -2.0(4)
C6 C5 N3 Pd1 172.9(2)
N4 C4 N3 C5 3.4(4)
N2 C4 N3 C5 -176.9(2)
N4 C4 N3 Pd1 -172.3(2)
N2 C4 N3 Pd1 7.3(2)
N3 C4 N4 C7 -2.0(4)
N2 C4 N4 C7 178.3(2)
C6 C7 N4 C4 -0.8(4)
O3 C20 O2 C17 171.4(2)
C19 C20 O2 C17 -7.5(2)
O1 C17 O2 C20 -173.1(2)
C18 C17 O2 C20 6.7(2)
N1 C1 Pd1 C19 -0.8(3)
N2 C1 Pd1 C19 -178.35(15)
N1 C1 Pd1 C18 6.1(5)
N2 C1 Pd1 C18 -171.4(2)
N1 C1 Pd1 N3 -179.8(3)
N2 C1 Pd1 N3 2.68(15)
C18 C19 Pd1 C1 176.36(13)
C20 C19 Pd1 C1 -81.57(19)
C20 C19 Pd1 C18 102.1(2)
C18 C19 Pd1 N3 -7.0(4)
C20 C19 Pd1 N3 95.1(3)
C19 C18 Pd1 C1 -9.3(3)
C17 C18 Pd1 C1 -111.6(3)
C17 C18 Pd1 C19 -102.3(2)
C19 C18 Pd1 N3 177.52(13)
C17 C18 Pd1 N3 75.23(19)
C5 N3 Pd1 C1 179.5(2)
C4 N3 Pd1 C1 -5.59(16)
C5 N3 Pd1 C19 2.5(4)
C4 N3 Pd1 C19 177.4(3)
C5 N3 Pd1 C18 -2.8(3)
C4 N3 Pd1 C18 172.04(15)
